data_4003049
loop_
_publ_author_name
'Tao, Kewen'
'Li, Yaobin'
'Ji, Chengmin'
'Liu, Xitao'
'Wu, Zhenyue'
'Han, Shiguo'
'Sun, Zhihua'
'Luo, Junhua'

_publ_section_title
;
 A Lead-Free Hybrid Iodide with Quantitative Response to X-ray Radiation
;
_journal_issue 15
_journal_name_full 'Chemistry of Materials'
_journal_page_first 5927
_journal_paper_doi 10.1021/acs.chemmater.9b02263
_journal_volume 31
_journal_year 2019
_chemical_formula_moiety 'Bi I5, C4 H14 N2'
_chemical_formula_sum 'C4 H14 Bi I5 N2'
_chemical_formula_weight 933.65
_space_group_crystal_system orthorhombic
_space_group_IT_number 33
_space_group_name_Hall 'P 2c -2n'
_space_group_name_H-M_alt 'P n a 21'
_symmetry_space_group_name_Hall 'P 2c -2n'
_symmetry_space_group_name_H-M 'P n a 21'
_atom_sites_solution_hydrogens geom
_atom_sites_solution_primary direct
_atom_sites_solution_secondary difmap
_audit_creation_method SHELXL-97
_cell_angle_alpha 90.00
_cell_angle_beta 90.00
_cell_angle_gamma 90.00
_cell_formula_units_Z 4
_cell_length_a 18.3099(4)
_cell_length_b 10.9142(3)
_cell_length_c 8.4635(2)
_cell_measurement_reflns_used 9991
_cell_measurement_temperature 200(2)
_cell_measurement_theta_max 27.49
_cell_measurement_theta_min 2.90
_cell_volume 1691.33(7)
_computing_structure_refinement 'SHELXL-97 (Sheldrick, 1997)'
_computing_structure_solution 'SHELXS-97 (Sheldrick, 1990)'
_diffrn_ambient_temperature 200(2)
_diffrn_measured_fraction_theta_full 0.985
_diffrn_measured_fraction_theta_max 0.985
_diffrn_measurement_device_type 'Bruker APEX-II CCD'
_diffrn_radiation_monochromator graphite
_diffrn_radiation_source 'fine-focus sealed tube'
_diffrn_radiation_type MoK\a
_diffrn_radiation_wavelength 0.71073
_diffrn_reflns_av_R_equivalents 0.0590
_diffrn_reflns_av_sigmaI/netI 0.0598
_diffrn_reflns_limit_h_max 23
_diffrn_reflns_limit_h_min -21
_diffrn_reflns_limit_k_max 14
_diffrn_reflns_limit_k_min -14
_diffrn_reflns_limit_l_max 10
_diffrn_reflns_limit_l_min -10
_diffrn_reflns_number 11493
_diffrn_reflns_theta_full 27.50
_diffrn_reflns_theta_max 27.50
_diffrn_reflns_theta_min 2.17
_exptl_absorpt_coefficient_mu 19.522
_exptl_crystal_density_diffrn 3.667
_exptl_crystal_density_method 'not measured'
_exptl_crystal_description
;
;
_exptl_crystal_F_000 1600
_refine_diff_density_max 2.338
_refine_diff_density_min -4.838
_refine_diff_density_rms 0.611
_refine_ls_abs_structure_details 'Flack H D (1983), Acta Cryst. A39, 876-881'
_refine_ls_abs_structure_Flack 0.491(14)
_refine_ls_extinction_method none
_refine_ls_goodness_of_fit_ref 1.094
_refine_ls_hydrogen_treatment mixed
_refine_ls_matrix_type full
_refine_ls_number_parameters 110
_refine_ls_number_reflns 3638
_refine_ls_number_restraints 27
_refine_ls_restrained_S_all 1.091
_refine_ls_R_factor_all 0.0704
_refine_ls_R_factor_gt 0.0664
_refine_ls_shift/su_max 0.000
_refine_ls_shift/su_mean 0.000
_refine_ls_structure_factor_coef Fsqd
_refine_ls_weighting_details 'calc w=1/[\s^2^(Fo^2^)+(0.0918P)^2^+62.7762P] where P=(Fo^2^+2Fc^2^)/3'
_refine_ls_weighting_scheme calc
_refine_ls_wR_factor_gt 0.1737
_refine_ls_wR_factor_ref 0.1775
_reflns_number_gt 3393
_reflns_number_total 3638
_reflns_threshold_expression >2sigma(I)
_cod_data_source_file cm9b02263_si_002.cif
_cod_data_source_block c
_cod_database_code 4003049
_shelx_space_group_comment
;
The symmetry employed for this shelxl refinement is uniquely defined
by the following loop, which should always be used as a source of
symmetry information in preference to the above space-group names.
They are only intended as comments.
;

loop_
_symmetry_equiv_pos_as_xyz
'x, y, z'
'-x, -y, z+1/2'
'-x+1/2, y+1/2, z+1/2'
'x+1/2, -y+1/2, z'

loop_
_atom_site_label
_atom_site_type_symbol
_atom_site_fract_x
_atom_site_fract_y
_atom_site_fract_z
_atom_site_U_iso_or_equiv
_atom_site_adp_type
_atom_site_occupancy
_atom_site_symmetry_multiplicity
_atom_site_calc_flag
_atom_site_refinement_flags
Bi1 Bi 0.06782(4) 0.18288(6) 0.11878(11) 0.02119(19) Uani 1 1 d .
I2 I 0.20928(7) 0.03039(14) 0.1175(3) 0.0395(4) Uani 1 1 d .
I3 I -0.07500(11) 0.32678(17) 0.1223(4) 0.0546(5) Uani 1 1 d .
I4 I 0.13068(12) 0.35360(16) 0.3514(2) 0.0489(5) Uani 1 1 d .
I5 I 0.11553(11) 0.32220(16) -0.1627(2) 0.0468(5) Uani 1 1 d .
I6 I 0.00938(9) 0.02732(17) 0.4114(2) 0.0446(5) Uani 1 1 d .
N1 N -0.048(2) 0.366(4) 0.592(9) 0.16(2) Uani 1 1 d DU
H1A H -0.0475 0.4115 0.5020 0.234 Uiso 1 1 d R
H1B H -0.0051 0.3241 0.6004 0.234 Uiso 1 1 d R
H1C H -0.0536 0.4158 0.6770 0.234 Uiso 1 1 d R
C2 C -0.1740(19) 0.350(5) 0.526(7) 0.14(2) Uani 1 1 d DU
H2A H -0.1585 0.4331 0.4947 0.168 Uiso 1 1 calc R
H2B H -0.1969 0.3090 0.4339 0.168 Uiso 1 1 calc R
C3 C -0.226(3) 0.355(6) 0.662(8) 0.14(3) Uani 1 1 d D
H3A H -0.2070 0.4052 0.7502 0.172 Uiso 1 1 calc R
H3B H -0.2391 0.2723 0.7012 0.172 Uiso 1 1 calc R
N2 N -0.295(2) 0.422(5) 0.572(7) 0.133(19) Uani 1 1 d U
H2C H -0.2812 0.4469 0.4729 0.160 Uiso 1 1 calc R
H2D H -0.3334 0.3681 0.5628 0.160 Uiso 1 1 calc R
C1 C -0.110(2) 0.277(4) 0.585(10) 0.15(2) Uani 1 1 d DU
H1D H -0.1204 0.2425 0.6913 0.181 Uiso 1 1 calc R
H1E H -0.0989 0.2083 0.5122 0.181 Uiso 1 1 calc R
C4 C -0.315(3) 0.527(5) 0.670(9) 0.13(2) Uani 1 1 d U
H4A H -0.3688 0.5338 0.6733 0.202 Uiso 1 1 calc R
H4B H -0.2948 0.6019 0.6242 0.202 Uiso 1 1 calc R
H4C H -0.2966 0.5158 0.7772 0.202 Uiso 1 1 calc R

loop_
_atom_site_aniso_label
_atom_site_aniso_U_11
_atom_site_aniso_U_22
_atom_site_aniso_U_33
_atom_site_aniso_U_23
_atom_site_aniso_U_13
_atom_site_aniso_U_12
Bi1 0.0301(3) 0.0169(3) 0.0166(3) 0.0004(3) -0.0027(4) -0.0056(2)
I2 0.0207(6) 0.0487(8) 0.0492(8) 0.0010(10) -0.0036(9) 0.0069(5)
I3 0.0601(10) 0.0564(10) 0.0473(10) -0.0008(11) -0.0050(11) 0.0400(8)
I4 0.0825(13) 0.0346(8) 0.0296(8) -0.0078(7) -0.0113(9) -0.0261(8)
I5 0.0664(12) 0.0441(10) 0.0299(9) 0.0187(8) 0.0082(9) -0.0059(8)
I6 0.0390(8) 0.0476(10) 0.0472(10) 0.0273(8) 0.0147(8) -0.0037(7)
N1 0.09(2) 0.15(4) 0.23(6) -0.02(4) -0.06(4) 0.06(2)
C2 0.06(2) 0.10(3) 0.26(6) 0.01(4) 0.00(3) 0.03(2)
C3 0.08(3) 0.11(4) 0.24(9) -0.05(5) 0.05(5) -0.03(3)
N2 0.056(19) 0.15(4) 0.19(6) 0.00(3) 0.00(3) 0.00(2)
C1 0.10(2) 0.10(3) 0.26(6) 0.01(4) 0.02(3) 0.07(2)
C4 0.12(4) 0.10(4) 0.19(5) -0.01(3) -0.11(4) 0.01(3)

loop_
_atom_type_symbol
_atom_type_description
_atom_type_scat_dispersion_real
_atom_type_scat_dispersion_imag
_atom_type_scat_source
C C 0.0033 0.0016 'International Tables Vol C Tables 4.2.6.8 and 6.1.1.4'
H H 0.0000 0.0000 'International Tables Vol C Tables 4.2.6.8 and 6.1.1.4'
N N 0.0061 0.0033 'International Tables Vol C Tables 4.2.6.8 and 6.1.1.4'
I I -0.4742 1.8119 'International Tables Vol C Tables 4.2.6.8 and 6.1.1.4'
Bi Bi -4.1077 10.2566 'International Tables Vol C Tables 4.2.6.8 and 6.1.1.4'

loop_
_geom_angle_atom_site_label_1
_geom_angle_atom_site_label_2
_geom_angle_atom_site_label_3
_geom_angle
_geom_angle_site_symmetry_3
I4 Bi1 I5 95.61(6) .
I4 Bi1 I3 90.16(7) .
I5 Bi1 I3 89.79(7) .
I4 Bi1 I2 90.89(6) .
I5 Bi1 I2 91.52(6) .
I3 Bi1 I2 178.23(6) .
I4 Bi1 I6 87.07(6) .
I5 Bi1 I6 176.98(6) .
I3 Bi1 I6 88.79(6) .
I2 Bi1 I6 89.84(5) .
I4 Bi1 I6 171.12(6) 2_554
I5 Bi1 I6 93.26(6) 2_554
I3 Bi1 I6 89.76(6) 2_554
I2 Bi1 I6 88.98(5) 2_554
I6 Bi1 I6 84.060(17) 2_554
Bi1 I6 Bi1 162.09(8) 2
C3 C2 C1 105(4) .
C2 C3 N2 99(4) .
C4 N2 C3 107(5) .
N1 C1 C2 105(2) .

loop_
_geom_bond_atom_site_label_1
_geom_bond_atom_site_label_2
_geom_bond_distance
_geom_bond_site_symmetry_2
Bi1 I4 2.9449(17) .
Bi1 I5 2.9583(18) .
Bi1 I3 3.0504(16) .
Bi1 I2 3.0788(14) .
Bi1 I6 3.1876(18) .
Bi1 I6 3.2159(16) 2_554
I6 Bi1 3.2159(16) 2
N1 C1 1.498(10) .
C2 C3 1.496(10) .
C2 C1 1.502(10) .
C3 N2 1.64(8) .
N2 C4 1.47(7) .
